data_4109823
loop_
_publ_author_name
'Claudia M. Fafard'
'Debashis Adhikari'
'Bruce M. Foxman'
'Daniel J. Mindiola'
'Oleg V. Ozerov'

_publ_section_title
;
 Addition of Ammonia, Water, and Dihydrogen Across a Single Pd-Pd Bond
;
_journal_name_full 'Journal of the American Chemical Society'
_journal_page_first 10318
_journal_page_last 10319
_journal_paper_doi 10.1021/ja0731571
_journal_volume 129
_journal_year 2007
_chemical_formula_moiety 'C52 H80 N2 P4 Pd2'
_chemical_formula_sum 'C52 H80 N2 P4 Pd2'
_chemical_formula_weight 1069.92
_space_group_IT_number 2
_symmetry_cell_setting triclinic
_symmetry_space_group_name_Hall '-P 1'
_symmetry_space_group_name_H-M 'P -1'
_atom_sites_solution_hydrogens geom
_atom_sites_solution_primary direct
_audit_creation_date 06-10-19
_audit_creation_method CRYSTALS_ver_12.84
_cell_angle_alpha 83.795(2)
_cell_angle_beta 86.868(2)
_cell_angle_gamma 85.173(2)
_cell_formula_units_Z 2
_cell_length_a 11.2634(5)
_cell_length_b 13.2400(6)
_cell_length_c 16.9092(8)
_cell_measurement_reflns_used 5531
_cell_measurement_temperature 120
_cell_measurement_theta_max 30
_cell_measurement_theta_min 3
_cell_volume 2495.3(2)
_computing_cell_refinement 'SAINT (Siemens ,1995)'
_computing_data_collection 'SMART (Siemens, 1993)'
_computing_data_reduction 'SAINT (Siemens ,1995)'
_computing_molecular_graphics 'CAMERON (Watkin et al., 1996)'
_computing_publication_material 'CRYSTALS (Betteridge et al., 2003)'
_computing_structure_refinement 'CRYSTALS (Betteridge et al., 2003)'
_computing_structure_solution 'SIR92 (Altomare et al., 1994)'
_diffrn_ambient_temperature 120
_diffrn_measured_fraction_theta_full 0.988
_diffrn_measured_fraction_theta_max 0.977
_diffrn_measurement_device_type 'KappaCCD ApexII'
_diffrn_measurement_method '\f & \w scans'
_diffrn_radiation_monochromator graphite
_diffrn_radiation_type 'Mo K\a'
_diffrn_radiation_wavelength 0.71073
_diffrn_reflns_av_R_equivalents 0.043
_diffrn_reflns_limit_h_max 15
_diffrn_reflns_limit_h_min -15
_diffrn_reflns_limit_k_max 18
_diffrn_reflns_limit_k_min -18
_diffrn_reflns_limit_l_max 23
_diffrn_reflns_limit_l_min -23
_diffrn_reflns_number 27999
_diffrn_reflns_theta_full 25.087
_diffrn_reflns_theta_max 30.225
_diffrn_reflns_theta_min 1.552
_diffrn_standards_number 0
_exptl_absorpt_coefficient_mu 0.885
_exptl_absorpt_correction_T_max 0.95
_exptl_absorpt_correction_T_min 0.85
_exptl_absorpt_correction_type multi-scan
_exptl_absorpt_process_details 'DENZO/SCALEPACK (Otwinowski & Minor, 1997)'
_exptl_crystal_colour green
_exptl_crystal_density_diffrn 1.424
_exptl_crystal_description plate
_exptl_crystal_F_000 1116
_exptl_crystal_size_max 0.36
_exptl_crystal_size_mid 0.19
_exptl_crystal_size_min 0.06
_refine_diff_density_max 1.01
_refine_diff_density_min -1.02
_refine_ls_extinction_method none
_refine_ls_goodness_of_fit_ref 0.9786
_refine_ls_hydrogen_treatment noref
_refine_ls_matrix_type full
_refine_ls_number_parameters 541
_refine_ls_number_reflns 14469
_refine_ls_number_restraints 0
_refine_ls_R_factor_all 0.0636
_refine_ls_R_factor_gt 0.0414
_refine_ls_shift/su_max 0.000885
_refine_ls_structure_factor_coef Fsqd
_refine_ls_weighting_details
;
 Method= Quasi-Unit weights 
 W = 1.0 or 1./2F 
;
_refine_ls_weighting_scheme calc
_refine_ls_wR_factor_all 0.1181
_refine_ls_wR_factor_gt 0.0901
_refine_ls_wR_factor_ref 0.1181
_reflns_limit_h_max 15
_reflns_limit_h_min -15
_reflns_limit_k_max 18
_reflns_limit_k_min -18
_reflns_limit_l_max 23
_reflns_limit_l_min 0
_reflns_number_gt 10371
_reflns_number_total 14484
_reflns_threshold_expression I>2.0\s(I)
_oxford_diffrn_Wilson_B_factor 0.00
_oxford_diffrn_Wilson_scale 0.00
_oxford_refine_ls_scale 0.3817(3)
_oxford_structure_analysis_title 'OZ082 in P-1'
_cod_data_source_file ja0731571si20070504_115055.cif
_cod_data_source_block Compound2Me
_cod_original_sg_symbol_H-M 'P -1 '
_cod_database_code 4109823

loop_
_symmetry_equiv_pos_as_xyz
x,y,z
-x,-y,-z

loop_
_atom_site_label
_atom_site_type_symbol
_atom_site_fract_x
_atom_site_fract_y
_atom_site_fract_z
_atom_site_U_iso_or_equiv
_atom_site_occupancy
_atom_site_adp_type
N1 N 0.4135(3) 0.4314(2) 0.2327(2) 0.0164 1.0000 Uani
N2 N 0.2041(3) 0.9058(2) 0.27164(18) 0.0139 1.0000 Uani
P1 P 0.59402(8) 0.57068(7) 0.22930(6) 0.0126 1.0000 Uani
P2 P 0.20152(8) 0.53268(7) 0.29144(6) 0.0129 1.0000 Uani
P3 P 0.30777(8) 0.82423(7) 0.13575(6) 0.0141 1.0000 Uani
P4 P 0.34490(8) 0.79696(7) 0.40124(5) 0.0127 1.0000 Uani
Pd1 Pd 0.39263(2) 0.584571(19) 0.260311(16) 0.0119 1.0000 Uani
Pd2 Pd 0.32408(2) 0.773521(19) 0.270262(16) 0.0116 1.0000 Uani
C1 C 0.6236(3) 0.4326(3) 0.2475(2) 0.0153 1.0000 Uani
C2 C 0.7346(3) 0.3810(3) 0.2617(2) 0.0162 1.0000 Uani
C3 C 0.7507(3) 0.2748(3) 0.2732(2) 0.0196 1.0000 Uani
C4 C 0.6502(4) 0.2212(3) 0.2713(3) 0.0204 1.0000 Uani
C5 C 0.5384(3) 0.2699(3) 0.2566(3) 0.0205 1.0000 Uani
C6 C 0.5225(3) 0.3766(3) 0.2438(2) 0.0157 1.0000 Uani
C7 C 0.3176(3) 0.3928(3) 0.2019(2) 0.0156 1.0000 Uani
C8 C 0.3259(3) 0.3178(3) 0.1478(2) 0.0196 1.0000 Uani
C9 C 0.2246(4) 0.2900(3) 0.1157(2) 0.0217 1.0000 Uani
C10 C 0.1116(4) 0.3329(3) 0.1350(3) 0.0217 1.0000 Uani
C11 C 0.1021(3) 0.4057(3) 0.1891(2) 0.0171 1.0000 Uani
C12 C 0.2028(3) 0.4360(3) 0.2222(2) 0.0132 1.0000 Uani
C13 C 0.8708(4) 0.2185(3) 0.2886(3) 0.0270 1.0000 Uani
C14 C 0.0029(4) 0.3040(4) 0.0962(3) 0.0347 1.0000 Uani
C15 C 0.7120(3) 0.6260(3) 0.2783(2) 0.0151 1.0000 Uani
C16 C 0.7055(4) 0.5977(3) 0.3685(2) 0.0203 1.0000 Uani
C17 C 0.7031(3) 0.7416(3) 0.2560(2) 0.0179 1.0000 Uani
C18 C 0.6369(3) 0.5987(3) 0.1218(2) 0.0172 1.0000 Uani
C19 C 0.7697(4) 0.5769(4) 0.1001(2) 0.0231 1.0000 Uani
C20 C 0.5630(4) 0.5394(3) 0.0731(3) 0.0226 1.0000 Uani
C21 C 0.0523(3) 0.6022(3) 0.2838(2) 0.0146 1.0000 Uani
C22 C 0.0368(3) 0.6589(3) 0.2021(2) 0.0189 1.0000 Uani
C23 C 0.0289(3) 0.6766(3) 0.3468(3) 0.0201 1.0000 Uani
C24 C 0.1896(3) 0.4574(3) 0.3914(2) 0.0179 1.0000 Uani
C25 C 0.0724(4) 0.4082(4) 0.4080(3) 0.0266 1.0000 Uani
C26 C 0.2940(4) 0.3759(3) 0.4028(3) 0.0243 1.0000 Uani
C27 C 0.1554(3) 0.8809(3) 0.1392(2) 0.0146 1.0000 Uani
C28 C 0.0721(4) 0.8797(3) 0.0813(2) 0.0183 1.0000 Uani
C29 C -0.0479(3) 0.9137(3) 0.0936(2) 0.0179 1.0000 Uani
C30 C -0.0798(3) 0.9526(3) 0.1664(2) 0.0195 1.0000 Uani
C31 C 0.0008(4) 0.9562(3) 0.2240(2) 0.0195 1.0000 Uani
C32 C 0.1204(3) 0.9178(3) 0.2135(2) 0.0155 1.0000 Uani
C33 C 0.1917(3) 0.9562(3) 0.3392(2) 0.0145 1.0000 Uani
C34 C 0.1327(4) 1.0556(3) 0.3417(2) 0.0204 1.0000 Uani
C35 C 0.1180(4) 1.0998(3) 0.4121(3) 0.0212 1.0000 Uani
C36 C 0.1573(3) 1.0502(3) 0.4833(2) 0.0195 1.0000 Uani
C37 C 0.2240(3) 0.9565(3) 0.4807(2) 0.0180 1.0000 Uani
C38 C 0.2448(3) 0.9109(3) 0.4097(2) 0.0158 1.0000 Uani
C39 C -0.1393(4) 0.9032(3) 0.0335(3) 0.0255 1.0000 Uani
C40 C 0.1332(4) 1.0979(4) 0.5604(3) 0.0295 1.0000 Uani
C41 C 0.3340(3) 0.7454(3) 0.0513(2) 0.0180 1.0000 Uani
C42 C 0.2568(4) 0.6555(3) 0.0586(2) 0.0213 1.0000 Uani
C43 C 0.3321(4) 0.8007(4) -0.0339(3) 0.0253 1.0000 Uani
C44 C 0.3952(3) 0.9352(3) 0.1005(2) 0.0193 1.0000 Uani
C45 C 0.5296(4) 0.9030(3) 0.0975(3) 0.0253 1.0000 Uani
C46 C 0.3687(4) 1.0267(3) 0.1471(3) 0.0247 1.0000 Uani
C47 C 0.3227(3) 0.7178(3) 0.4975(2) 0.0184 1.0000 Uani
C48 C 0.1936(4) 0.6925(3) 0.5156(2) 0.0220 1.0000 Uani
C49 C 0.4082(4) 0.6214(3) 0.4999(3) 0.0251 1.0000 Uani
C50 C 0.4968(3) 0.8408(3) 0.4121(2) 0.0163 1.0000 Uani
C51 C 0.5165(4) 0.9338(3) 0.3524(3) 0.0222 1.0000 Uani
C52 C 0.5250(4) 0.8615(3) 0.4957(2) 0.0214 1.0000 Uani
H21 H 0.8018 0.4194 0.2637 0.0195 1.0000 Uiso
H41 H 0.6583 0.1489 0.2803 0.0242 1.0000 Uiso
H51 H 0.4719 0.2306 0.2552 0.0249 1.0000 Uiso
H81 H 0.4017 0.2862 0.1335 0.0236 1.0000 Uiso
H91 H 0.2328 0.2399 0.0791 0.0268 1.0000 Uiso
H111 H 0.0255 0.4354 0.2039 0.0210 1.0000 Uiso
H131 H 0.8744 0.1542 0.2681 0.0320 1.0000 Uiso
H132 H 0.8816 0.2086 0.3443 0.0320 1.0000 Uiso
H133 H 0.9319 0.2573 0.2631 0.0320 1.0000 Uiso
H141 H -0.0558 0.3600 0.0932 0.0434 1.0000 Uiso
H142 H 0.0250 0.2863 0.0442 0.0434 1.0000 Uiso
H143 H -0.0288 0.2473 0.1272 0.0434 1.0000 Uiso
H151 H 0.7870 0.5990 0.2581 0.0182 1.0000 Uiso
H161 H 0.7113 0.5256 0.3797 0.0241 1.0000 Uiso
H162 H 0.7693 0.6248 0.3916 0.0241 1.0000 Uiso
H163 H 0.6317 0.6251 0.3903 0.0241 1.0000 Uiso
H171 H 0.7076 0.7558 0.1997 0.0215 1.0000 Uiso
H172 H 0.7670 0.7702 0.2779 0.0215 1.0000 Uiso
H173 H 0.6293 0.7706 0.2766 0.0215 1.0000 Uiso
H181 H 0.6168 0.6691 0.1074 0.0202 1.0000 Uiso
H191 H 0.8155 0.6141 0.1307 0.0276 1.0000 Uiso
H192 H 0.7848 0.5970 0.0451 0.0276 1.0000 Uiso
H193 H 0.7915 0.5061 0.1111 0.0276 1.0000 Uiso
H201 H 0.4808 0.5532 0.0868 0.0274 1.0000 Uiso
H202 H 0.5777 0.5595 0.0180 0.0274 1.0000 Uiso
H203 H 0.5845 0.4685 0.0841 0.0274 1.0000 Uiso
H211 H -0.0057 0.5536 0.2923 0.0177 1.0000 Uiso
H221 H 0.0514 0.6125 0.1629 0.0228 1.0000 Uiso
H222 H 0.0916 0.7101 0.1933 0.0228 1.0000 Uiso
H223 H -0.0424 0.6896 0.1988 0.0228 1.0000 Uiso
H231 H 0.0387 0.6409 0.3981 0.0241 1.0000 Uiso
H232 H 0.0837 0.7278 0.3379 0.0241 1.0000 Uiso
H233 H -0.0502 0.7073 0.3435 0.0241 1.0000 Uiso
H241 H 0.1944 0.5035 0.4303 0.0217 1.0000 Uiso
H251 H 0.0078 0.4589 0.4009 0.0316 1.0000 Uiso
H252 H 0.0690 0.3768 0.4612 0.0316 1.0000 Uiso
H253 H 0.0671 0.3583 0.3722 0.0316 1.0000 Uiso
H261 H 0.3672 0.4068 0.3924 0.0285 1.0000 Uiso
H262 H 0.2907 0.3445 0.4560 0.0285 1.0000 Uiso
H263 H 0.2888 0.3260 0.3671 0.0285 1.0000 Uiso
H281 H 0.0976 0.8550 0.0319 0.0216 1.0000 Uiso
H301 H -0.1603 0.9773 0.1763 0.0235 1.0000 Uiso
H311 H -0.0245 0.9851 0.2718 0.0233 1.0000 Uiso
H341 H 0.1033 1.0917 0.2943 0.0245 1.0000 Uiso
H351 H 0.0795 1.1664 0.4118 0.0258 1.0000 Uiso
H371 H 0.2560 0.9229 0.5283 0.0218 1.0000 Uiso
H391 H -0.2004 0.9570 0.0355 0.0307 1.0000 Uiso
H392 H -0.1020 0.9061 -0.0183 0.0307 1.0000 Uiso
H393 H -0.1732 0.8396 0.0457 0.0307 1.0000 Uiso
H401 H 0.1955 1.0759 0.5953 0.0360 1.0000 Uiso
H402 H 0.1290 1.1700 0.5497 0.0360 1.0000 Uiso
H403 H 0.0594 1.0779 0.5845 0.0360 1.0000 Uiso
H411 H 0.4133 0.7154 0.0563 0.0213 1.0000 Uiso
H421 H 0.2588 0.6223 0.1112 0.0255 1.0000 Uiso
H422 H 0.1770 0.6794 0.0472 0.0255 1.0000 Uiso
H423 H 0.2864 0.6090 0.0219 0.0255 1.0000 Uiso
H431 H 0.3806 0.8565 -0.0376 0.0299 1.0000 Uiso
H432 H 0.2525 0.8251 -0.0456 0.0299 1.0000 Uiso
H433 H 0.3619 0.7547 -0.0710 0.0299 1.0000 Uiso
H441 H 0.3743 0.9565 0.0473 0.0226 1.0000 Uiso
H451 H 0.5446 0.8456 0.0682 0.0298 1.0000 Uiso
H452 H 0.5718 0.9578 0.0724 0.0298 1.0000 Uiso
H453 H 0.5554 0.8856 0.1502 0.0298 1.0000 Uiso
H461 H 0.2854 1.0455 0.1484 0.0298 1.0000 Uiso
H462 H 0.4102 1.0821 0.1222 0.0298 1.0000 Uiso
H463 H 0.3938 1.0099 0.2000 0.0298 1.0000 Uiso
H471 H 0.3437 0.7561 0.5383 0.0222 1.0000 Uiso
H481 H 0.1431 0.7538 0.5136 0.0263 1.0000 Uiso
H482 H 0.1866 0.6567 0.5673 0.0263 1.0000 Uiso
H483 H 0.1708 0.6513 0.4773 0.0263 1.0000 Uiso
H491 H 0.4875 0.6398 0.4884 0.0289 1.0000 Uiso
H492 H 0.4030 0.5850 0.5515 0.0289 1.0000 Uiso
H493 H 0.3872 0.5796 0.4615 0.0289 1.0000 Uiso
H501 H 0.5530 0.7876 0.3975 0.0202 1.0000 Uiso
H511 H 0.4985 0.9196 0.3007 0.0269 1.0000 Uiso
H512 H 0.5973 0.9494 0.3522 0.0269 1.0000 Uiso
H513 H 0.4658 0.9904 0.3673 0.0269 1.0000 Uiso
H521 H 0.5123 0.8031 0.5319 0.0262 1.0000 Uiso
H522 H 0.6059 0.8768 0.4960 0.0262 1.0000 Uiso
H523 H 0.4744 0.9178 0.5111 0.0262 1.0000 Uiso

loop_
_atom_site_aniso_label
_atom_site_aniso_U_11
_atom_site_aniso_U_22
_atom_site_aniso_U_33
_atom_site_aniso_U_23
_atom_site_aniso_U_13
_atom_site_aniso_U_12
N1 0.0107(13) 0.0141(13) 0.0251(16) -0.0057(12) -0.0010(11) 0.0002(11)
N2 0.0148(13) 0.0113(13) 0.0160(14) -0.0033(11) -0.0055(11) 0.0027(10)
P1 0.0094(4) 0.0125(4) 0.0159(4) -0.0029(3) -0.0019(3) 0.0011(3)
P2 0.0100(4) 0.0129(4) 0.0162(4) -0.0036(3) -0.0016(3) 0.0004(3)
P3 0.0132(4) 0.0146(4) 0.0141(4) -0.0017(3) -0.0010(3) 0.0018(3)
P4 0.0120(4) 0.0109(4) 0.0152(4) -0.0020(3) -0.0015(3) 0.0008(3)
Pd1 0.00882(11) 0.01033(11) 0.01682(12) -0.00340(9) -0.00153(9) 0.00069(8)
Pd2 0.01110(11) 0.01029(11) 0.01351(12) -0.00256(9) -0.00144(9) 0.00163(8)
C1 0.0143(15) 0.0126(15) 0.0187(16) -0.0012(12) -0.0028(12) 0.0012(12)
C2 0.0133(15) 0.0141(15) 0.0213(17) -0.0036(13) -0.0023(13) 0.0016(12)
C3 0.0166(16) 0.0156(16) 0.0264(19) -0.0036(14) -0.0072(14) 0.0062(13)
C4 0.0193(17) 0.0125(15) 0.029(2) -0.0022(14) -0.0039(15) 0.0046(13)
C5 0.0161(17) 0.0158(16) 0.030(2) -0.0049(15) -0.0046(14) -0.0006(13)
C6 0.0165(16) 0.0139(15) 0.0171(16) -0.0033(12) -0.0024(13) 0.0006(12)
C7 0.0133(15) 0.0121(15) 0.0222(17) -0.0033(13) -0.0044(13) -0.0004(12)
C8 0.0148(16) 0.0197(17) 0.0245(18) -0.0075(14) -0.0028(14) 0.0044(13)
C9 0.0243(19) 0.0204(18) 0.0222(18) -0.0103(15) -0.0032(15) -0.0013(15)
C10 0.0204(18) 0.0203(18) 0.0263(19) -0.0069(15) -0.0095(15) -0.0013(14)
C11 0.0140(15) 0.0163(16) 0.0220(17) -0.0064(13) -0.0037(13) 0.0006(12)
C12 0.0117(14) 0.0123(14) 0.0164(15) -0.0038(12) -0.0025(12) -0.0010(11)
C13 0.0196(18) 0.0224(19) 0.038(2) -0.0036(17) -0.0086(17) 0.0070(15)
C14 0.025(2) 0.043(3) 0.040(3) -0.022(2) -0.0100(19) 0.0002(19)
C15 0.0128(15) 0.0175(16) 0.0152(15) -0.0018(12) -0.0043(12) 0.0006(12)
C16 0.0217(18) 0.0190(17) 0.0196(17) 0.0009(14) -0.0017(14) -0.0002(14)
C17 0.0189(17) 0.0130(15) 0.0218(17) -0.0022(13) -0.0029(14) 0.0000(13)
C18 0.0149(16) 0.0204(17) 0.0153(16) -0.0012(13) -0.0002(12) 0.0028(13)
C19 0.0167(17) 0.038(2) 0.0143(16) -0.0044(15) -0.0009(13) 0.0004(16)
C20 0.0207(18) 0.0256(19) 0.0220(18) -0.0062(15) -0.0047(15) 0.0022(15)
C21 0.0079(13) 0.0180(16) 0.0181(16) -0.0035(13) -0.0010(12) -0.0007(12)
C22 0.0132(15) 0.0210(17) 0.0227(18) -0.0041(14) -0.0007(13) 0.0000(13)
C23 0.0148(16) 0.0195(17) 0.0261(19) -0.0078(15) -0.0009(14) 0.0046(13)
C24 0.0192(17) 0.0187(17) 0.0164(16) -0.0035(13) -0.0005(13) -0.0026(13)
C25 0.025(2) 0.030(2) 0.024(2) 0.0029(17) 0.0017(16) -0.0072(16)
C26 0.027(2) 0.0244(19) 0.0198(18) 0.0019(15) -0.0036(15) 0.0042(16)
C27 0.0135(15) 0.0127(14) 0.0168(16) -0.0013(12) -0.0009(12) 0.0034(12)
C28 0.0216(18) 0.0165(16) 0.0160(16) -0.0010(13) -0.0011(13) 0.0019(13)
C29 0.0164(16) 0.0175(16) 0.0196(17) 0.0006(13) -0.0080(13) 0.0014(13)
C30 0.0145(16) 0.0226(18) 0.0217(18) -0.0071(14) -0.0050(13) 0.0061(13)
C31 0.0191(17) 0.0189(17) 0.0204(17) -0.0062(14) -0.0011(14) 0.0057(14)
C32 0.0158(16) 0.0138(15) 0.0167(16) -0.0037(12) -0.0015(13) 0.0033(12)
C33 0.0111(14) 0.0118(14) 0.0216(17) -0.0047(13) -0.0038(12) -0.0011(11)
C34 0.0243(18) 0.0121(15) 0.0248(19) -0.0035(14) -0.0051(15) 0.0030(13)
C35 0.0223(18) 0.0161(16) 0.0259(19) -0.0098(14) -0.0027(15) 0.0050(14)
C36 0.0156(16) 0.0193(17) 0.0242(18) -0.0089(14) 0.0028(14) 0.0005(13)
C37 0.0152(16) 0.0185(17) 0.0207(17) -0.0071(14) 0.0017(13) 0.0008(13)
C38 0.0147(15) 0.0154(15) 0.0173(16) -0.0026(13) -0.0010(12) 0.0002(12)
C39 0.0206(18) 0.029(2) 0.028(2) -0.0049(17) -0.0076(16) 0.0018(16)
C40 0.026(2) 0.034(2) 0.030(2) -0.0183(19) 0.0020(17) 0.0062(17)
C41 0.0164(16) 0.0232(18) 0.0138(15) -0.0040(13) 0.0011(12) 0.0032(13)
C42 0.0239(19) 0.0222(18) 0.0178(17) -0.0037(14) -0.0016(14) 0.0007(15)
C43 0.025(2) 0.031(2) 0.0189(18) -0.0032(16) -0.0011(15) 0.0028(16)
C44 0.0181(17) 0.0145(16) 0.0240(18) 0.0035(14) -0.0012(14) -0.0012(13)
C45 0.0186(18) 0.0233(19) 0.033(2) 0.0045(16) -0.0004(16) -0.0048(15)
C46 0.027(2) 0.0159(17) 0.032(2) -0.0042(15) 0.0009(17) -0.0032(15)
C47 0.0188(17) 0.0183(17) 0.0183(17) -0.0026(13) -0.0012(13) -0.0008(13)
C48 0.0200(18) 0.0236(19) 0.0222(18) -0.0005(15) 0.0006(14) -0.0043(15)
C49 0.0216(19) 0.0195(18) 0.031(2) 0.0097(16) -0.0005(16) -0.0003(15)
C50 0.0134(15) 0.0146(15) 0.0225(17) -0.0069(13) -0.0034(13) -0.0010(12)
C51 0.0218(18) 0.0214(18) 0.0240(19) -0.0014(15) -0.0029(15) -0.0055(14)
C52 0.0214(18) 0.0228(18) 0.0212(18) -0.0070(15) -0.0047(14) -0.0008(14)

loop_
_atom_type_symbol
_atom_type_scat_dispersion_real
_atom_type_scat_dispersion_imag
_atom_type_scat_Cromer_Mann_a1
_atom_type_scat_Cromer_Mann_b1
_atom_type_scat_Cromer_Mann_a2
_atom_type_scat_Cromer_Mann_b2
_atom_type_scat_Cromer_Mann_a3
_atom_type_scat_Cromer_Mann_b3
_atom_type_scat_Cromer_Mann_a4
_atom_type_scat_Cromer_Mann_b4
_atom_type_scat_Cromer_Mann_c
_atom_type_scat_source
C 0.0033 0.0016 2.3100 20.8439 1.0200 10.2075 1.5886 0.5687 0.8650 51.6512 0.2156 'International Tables Vol C 4.2.6.8 and 6.1.1.4'
H 0.0000 0.0000 0.4930 10.5109 0.3229 26.1257 0.1402 3.1424 0.0408 57.7998 0.0030 'International Tables Vol C 4.2.6.8 and 6.1.1.4'
N 0.0061 0.0033 12.2126 0.0057 3.1322 9.8933 2.0125 28.9975 1.1663 0.5826 -11.5290 'International Tables Vol C 4.2.6.8 and 6.1.1.4'
P 0.1023 0.0942 6.4345 1.9067 4.1791 27.1570 1.7800 0.5260 1.4908 68.1645 1.1149 'International Tables Vol C 4.2.6.8 and 6.1.1.4'
Pd -0.9988 1.0072 19.3319 0.6987 15.5017 7.9893 5.2954 25.2052 0.6058 76.8986 5.2659 'International Tables Vol C 4.2.6.8 and 6.1.1.4'

loop_
_geom_angle_atom_site_label_1
_geom_angle_atom_site_label_2
_geom_angle_atom_site_label_3
_geom_angle
_geom_angle_publ_flag
Pd1 N1 C6 118.8(2) yes
Pd1 N1 C7 117.7(2) yes
C6 N1 C7 123.5(3) yes
Pd2 N2 C32 115.3(2) yes
Pd2 N2 C33 119.1(2) yes
C32 N2 C33 123.1(3) yes
Pd1 P1 C1 99.64(12) yes
Pd1 P1 C15 127.35(12) yes
C1 P1 C15 105.98(17) yes
Pd1 P1 C18 115.19(12) yes
C1 P1 C18 103.50(17) yes
C15 P1 C18 102.50(17) yes
Pd1 P2 C12 98.35(12) yes
Pd1 P2 C21 131.84(12) yes
C12 P2 C21 104.74(16) yes
Pd1 P2 C24 112.48(13) yes
C12 P2 C24 103.36(17) yes
C21 P2 C24 102.52(17) yes
Pd2 P3 C27 98.38(12) yes
Pd2 P3 C41 128.24(13) yes
C27 P3 C41 110.71(17) yes
Pd2 P3 C44 112.82(14) yes
C27 P3 C44 102.86(17) yes
C41 P3 C44 101.48(18) yes
Pd2 P4 C38 100.39(12) yes
Pd2 P4 C47 134.52(13) yes
C38 P4 C47 104.61(17) yes
Pd2 P4 C50 108.95(13) yes
C38 P4 C50 103.97(17) yes
C47 P4 C50 101.08(18) yes
N1 Pd1 P2 78.59(9) yes
N1 Pd1 P1 80.33(9) yes
P2 Pd1 P1 158.37(3) yes
N1 Pd1 Pd2 165.67(9) yes
P2 Pd1 Pd2 92.76(2) yes
P1 Pd1 Pd2 108.86(3) yes
N2 Pd2 P3 78.17(9) yes
N2 Pd2 P4 83.70(9) yes
P3 Pd2 P4 155.39(3) yes
N2 Pd2 Pd1 157.70(8) yes
P3 Pd2 Pd1 98.18(3) yes
P4 Pd2 Pd1 104.79(2) yes
P1 C1 C2 125.6(3) yes
P1 C1 C6 114.6(3) yes
C2 C1 C6 119.7(3) yes
C1 C2 C3 122.3(3) yes
C1 C2 H21 118.9 no
C3 C2 H21 118.8 no
C2 C3 C4 117.2(3) yes
C2 C3 C13 122.5(4) yes
C4 C3 C13 120.3(4) yes
C3 C4 C5 122.1(3) yes
C3 C4 H41 118.9 no
C5 C4 H41 119.0 no
C4 C5 C6 120.7(4) yes
C4 C5 H51 119.7 no
C6 C5 H51 119.6 no
C1 C6 C5 117.9(3) yes
C1 C6 N1 117.5(3) yes
C5 C6 N1 124.5(3) yes
N1 C7 C8 125.2(3) yes
N1 C7 C12 117.3(3) yes
C8 C7 C12 117.3(3) yes
C7 C8 C9 120.7(3) yes
C7 C8 H81 119.7 no
C9 C8 H81 119.7 no
C8 C9 C10 122.2(4) yes
C8 C9 H91 118.9 no
C10 C9 H91 118.9 no
C9 C10 C11 117.7(4) yes
C9 C10 C14 120.9(4) yes
C11 C10 C14 121.3(4) yes
C10 C11 C12 121.5(3) yes
C10 C11 H111 119.3 no
C12 C11 H111 119.2 no
P2 C12 C7 114.1(3) yes
P2 C12 C11 125.3(3) yes
C7 C12 C11 120.6(3) yes
C3 C13 H131 109.5 no
C3 C13 H132 109.4 no
H131 C13 H132 109.4 no
C3 C13 H133 109.5 no
H131 C13 H133 109.5 no
H132 C13 H133 109.5 no
C10 C14 H141 109.5 no
C10 C14 H142 109.6 no
H141 C14 H142 109.7 no
C10 C14 H143 109.3 no
H141 C14 H143 109.3 no
H142 C14 H143 109.4 no
P1 C15 C16 111.6(3) yes
P1 C15 C17 108.9(2) yes
C16 C15 C17 112.2(3) yes
P1 C15 H151 108.0 no
C16 C15 H151 108.0 no
C17 C15 H151 108.0 no
C15 C16 H161 109.5 no
C15 C16 H162 109.5 no
H161 C16 H162 109.5 no
C15 C16 H163 109.5 no
H161 C16 H163 109.4 no
H162 C16 H163 109.4 no
C15 C17 H171 109.5 no
C15 C17 H172 109.5 no
H171 C17 H172 109.4 no
C15 C17 H173 109.5 no
H171 C17 H173 109.4 no
H172 C17 H173 109.5 no
P1 C18 C19 114.9(3) yes
P1 C18 C20 109.1(3) yes
C19 C18 C20 109.8(3) yes
P1 C18 H181 107.6 no
C19 C18 H181 107.6 no
C20 C18 H181 107.6 no
C18 C19 H191 109.5 no
C18 C19 H192 109.5 no
H191 C19 H192 109.4 no
C18 C19 H193 109.5 no
H191 C19 H193 109.4 no
H192 C19 H193 109.4 no
C18 C20 H201 109.5 no
C18 C20 H202 109.5 no
H201 C20 H202 109.5 no
C18 C20 H203 109.5 no
H201 C20 H203 109.5 no
H202 C20 H203 109.4 no
P2 C21 C22 111.5(2) yes
P2 C21 C23 111.8(2) yes
C22 C21 C23 109.5(3) yes
P2 C21 H211 108.0 no
C22 C21 H211 108.0 no
C23 C21 H211 108.0 no
C21 C22 H221 109.4 no
C21 C22 H222 109.5 no
H221 C22 H222 109.5 no
C21 C22 H223 109.5 no
H221 C22 H223 109.5 no
H222 C22 H223 109.5 no
C21 C23 H231 109.5 no
C21 C23 H232 109.4 no
H231 C23 H232 109.5 no
C21 C23 H233 109.5 no
H231 C23 H233 109.5 no
H232 C23 H233 109.4 no
P2 C24 C25 113.8(3) yes
P2 C24 C26 111.4(3) yes
C25 C24 C26 109.6(3) yes
P2 C24 H241 107.2 no
C25 C24 H241 107.3 no
C26 C24 H241 107.3 no
C24 C25 H251 109.5 no
C24 C25 H252 109.5 no
H251 C25 H252 109.5 no
C24 C25 H253 109.5 no
H251 C25 H253 109.5 no
H252 C25 H253 109.5 no
C24 C26 H261 109.5 no
C24 C26 H262 109.5 no
H261 C26 H262 109.4 no
C24 C26 H263 109.5 no
H261 C26 H263 109.5 no
H262 C26 H263 109.5 no
P3 C27 C28 126.2(3) yes
P3 C27 C32 112.9(3) yes
C28 C27 C32 120.5(3) yes
C27 C28 C29 122.1(3) yes
C27 C28 H281 119.0 no
C29 C28 H281 119.0 no
C28 C29 C30 116.6(3) yes
C28 C29 C39 121.5(4) yes
C30 C29 C39 121.8(3) yes
C29 C30 C31 122.6(3) yes
C29 C30 H301 118.7 no
C31 C30 H301 118.7 no
C30 C31 C32 121.1(4) yes
C30 C31 H311 119.5 no
C32 C31 H311 119.4 no
C27 C32 C31 117.1(3) yes
C27 C32 N2 117.4(3) yes
C31 C32 N2 125.3(3) yes
N2 C33 C34 123.6(3) yes
N2 C33 C38 119.4(3) yes
C34 C33 C38 116.9(3) yes
C33 C34 C35 120.8(4) yes
C33 C34 H341 119.6 no
C35 C34 H341 119.6 no
C34 C35 C36 122.2(4) yes
C34 C35 H351 118.9 no
C36 C35 H351 118.9 no
C35 C36 C37 117.6(4) yes
C35 C36 C40 121.0(4) yes
C37 C36 C40 121.4(4) yes
C36 C37 C38 121.6(4) yes
C36 C37 H371 119.2 no
C38 C37 H371 119.2 no
P4 C38 C33 116.8(3) yes
P4 C38 C37 123.0(3) yes
C33 C38 C37 120.1(3) yes
C29 C39 H391 109.5 no
C29 C39 H392 109.5 no
H391 C39 H392 109.6 no
C29 C39 H393 109.4 no
H391 C39 H393 109.4 no
H392 C39 H393 109.4 no
C36 C40 H401 109.5 no
C36 C40 H402 109.4 no
H401 C40 H402 109.6 no
C36 C40 H403 109.3 no
H401 C40 H403 109.5 no
H402 C40 H403 109.4 no
P3 C41 C42 112.8(3) yes
P3 C41 C43 117.8(3) yes
C42 C41 C43 110.4(3) yes
P3 C41 H411 104.9 no
C42 C41 H411 104.8 no
C43 C41 H411 104.9 no
C41 C42 H421 109.5 no
C41 C42 H422 109.4 no
H421 C42 H422 109.5 no
C41 C42 H423 109.4 no
H421 C42 H423 109.5 no
H422 C42 H423 109.5 no
C41 C43 H431 109.4 no
C41 C43 H432 109.5 no
H431 C43 H432 109.4 no
C41 C43 H433 109.6 no
H431 C43 H433 109.5 no
H432 C43 H433 109.5 no
P3 C44 C45 110.7(3) yes
P3 C44 C46 114.7(3) yes
C45 C44 C46 110.6(4) yes
P3 C44 H441 106.8 no
C45 C44 H441 106.8 no
C46 C44 H441 106.8 no
C44 C45 H451 109.5 no
C44 C45 H452 109.5 no
H451 C45 H452 109.4 no
C44 C45 H453 109.5 no
H451 C45 H453 109.5 no
H452 C45 H453 109.4 no
C44 C46 H461 109.4 no
C44 C46 H462 109.5 no
H461 C46 H462 109.5 no
C44 C46 H463 109.5 no
H461 C46 H463 109.4 no
H462 C46 H463 109.5 no
P4 C47 C48 113.3(3) yes
P4 C47 C49 109.8(3) yes
C48 C47 C49 111.7(3) yes
P4 C47 H471 107.2 no
C48 C47 H471 107.2 no
C49 C47 H471 107.2 no
C47 C48 H481 109.5 no
C47 C48 H482 109.5 no
H481 C48 H482 109.5 no
C47 C48 H483 109.5 no
H481 C48 H483 109.5 no
H482 C48 H483 109.5 no
C47 C49 H491 109.5 no
C47 C49 H492 109.5 no
H491 C49 H492 109.4 no
C47 C49 H493 109.5 no
H491 C49 H493 109.4 no
H492 C49 H493 109.5 no
P4 C50 C51 109.6(3) yes
P4 C50 C52 115.9(3) yes
C51 C50 C52 110.6(3) yes
P4 C50 H501 106.7 no
C51 C50 H501 106.7 no
C52 C50 H501 106.7 no
C50 C51 H511 109.5 no
C50 C51 H512 109.5 no
H511 C51 H512 109.5 no
C50 C51 H513 109.5 no
H511 C51 H513 109.5 no
H512 C51 H513 109.4 no
C50 C52 H521 109.5 no
C50 C52 H522 109.4 no
H521 C52 H522 109.5 no
C50 C52 H523 109.4 no
H521 C52 H523 109.5 no
H522 C52 H523 109.4 no

loop_
_geom_bond_atom_site_label_1
_geom_bond_atom_site_label_2
_geom_bond_distance
_geom_bond_publ_flag
N1 Pd1 2.121(3) yes
N1 C6 1.384(5) yes
N1 C7 1.382(5) yes
N2 Pd2 2.122(3) yes
N2 C32 1.387(5) yes
N2 C33 1.379(5) yes
P1 Pd1 2.2967(9) yes
P1 C1 1.827(4) yes
P1 C15 1.845(4) yes
P1 C18 1.861(4) yes
P2 Pd1 2.3301(9) yes
P2 C12 1.825(4) yes
P2 C21 1.851(4) yes
P2 C24 1.871(4) yes
P3 Pd2 2.3135(10) yes
P3 C27 1.815(4) yes
P3 C41 1.855(4) yes
P3 C44 1.863(4) yes
P4 Pd2 2.2965(10) yes
P4 C38 1.820(4) yes
P4 C47 1.855(4) yes
P4 C50 1.877(4) yes
Pd1 Pd2 2.5758(4) yes
C1 C2 1.394(5) yes
C1 C6 1.418(5) yes
C2 C3 1.396(5) yes
C2 H21 0.950 no
C3 C4 1.389(6) yes
C3 C13 1.510(5) yes
C4 C5 1.388(5) yes
C4 H41 0.950 no
C5 C6 1.404(5) yes
C5 H51 0.950 no
C7 C8 1.414(5) yes
C7 C12 1.410(5) yes
C8 C9 1.383(6) yes
C8 H81 0.950 no
C9 C10 1.386(6) yes
C9 H91 0.950 no
C10 C11 1.393(5) yes
C10 C14 1.515(6) yes
C11 C12 1.398(5) yes
C11 H111 0.950 no
C13 H131 0.950 no
C13 H132 0.951 no
C13 H133 0.949 no
C14 H141 0.950 no
C14 H142 0.948 no
C14 H143 0.952 no
C15 C16 1.530(5) yes
C15 C17 1.532(5) yes
C15 H151 0.950 no
C16 H161 0.950 no
C16 H162 0.950 no
C16 H163 0.951 no
C17 H171 0.951 no
C17 H172 0.950 no
C17 H173 0.950 no
C18 C19 1.532(5) yes
C18 C20 1.520(6) yes
C18 H181 0.949 no
C19 H191 0.950 no
C19 H192 0.950 no
C19 H193 0.950 no
C20 H201 0.950 no
C20 H202 0.950 no
C20 H203 0.950 no
C21 C22 1.511(5) yes
C21 C23 1.525(5) yes
C21 H211 0.950 no
C22 H221 0.950 no
C22 H222 0.950 no
C22 H223 0.950 no
C23 H231 0.949 no
C23 H232 0.950 no
C23 H233 0.950 no
C24 C25 1.520(6) yes
C24 C26 1.533(6) yes
C24 H241 0.950 no
C25 H251 0.950 no
C25 H252 0.950 no
C25 H253 0.950 no
C26 H261 0.950 no
C26 H262 0.950 no
C26 H263 0.950 no
C27 C28 1.394(5) yes
C27 C32 1.421(5) yes
C28 C29 1.400(5) yes
C28 H281 0.950 no
C29 C30 1.402(5) yes
C29 C39 1.510(6) yes
C30 C31 1.375(5) yes
C30 H301 0.950 no
C31 C32 1.408(5) yes
C31 H311 0.950 no
C33 C34 1.426(5) yes
C33 C38 1.415(5) yes
C34 C35 1.378(5) yes
C34 H341 0.950 no
C35 C36 1.383(6) yes
C35 H351 0.949 no
C36 C37 1.399(5) yes
C36 C40 1.511(6) yes
C37 C38 1.401(5) yes
C37 H371 0.950 no
C39 H391 0.949 no
C39 H392 0.949 no
C39 H393 0.952 no
C40 H401 0.949 no
C40 H402 0.950 no
C40 H403 0.951 no
C41 C42 1.522(6) yes
C41 C43 1.544(6) yes
C41 H411 0.951 no
C42 H421 0.949 no
C42 H422 0.950 no
C42 H423 0.950 no
C43 H431 0.951 no
C43 H432 0.950 no
C43 H433 0.950 no
C44 C45 1.537(6) yes
C44 C46 1.516(6) yes
C44 H441 0.950 no
C45 H451 0.950 no
C45 H452 0.950 no
C45 H453 0.950 no
C46 H461 0.950 no
C46 H462 0.950 no
C46 H463 0.950 no
C47 C48 1.526(6) yes
C47 C49 1.531(6) yes
C47 H471 0.950 no
C48 H481 0.950 no
C48 H482 0.950 no
C48 H483 0.950 no
C49 H491 0.950 no
C49 H492 0.950 no
C49 H493 0.950 no
C50 C51 1.529(6) yes
C50 C52 1.523(5) yes
C50 H501 0.950 no
C51 H511 0.950 no
C51 H512 0.950 no
C51 H513 0.950 no
C52 H521 0.949 no
C52 H522 0.950 no
C52 H523 0.950 no
